data_4100806
loop_
_publ_author_name
'A. Tessa ten Cate'
'Huub Kooijman'
'Anthony L. Spek'
'Rint P. Sijbesma'
'E.W. Meijer'

_publ_contact_author_address
;   Bijvoet Center for Biomolecular Research
    Department of Crystal and Structural Chemistry
    Utrecht University
    Padualaan 8
    3584 CH Utrecht
    The Netherlands
;
_publ_contact_author_email h.kooijman@chem.uu.nl
_publ_contact_author_fax '+31 30 2533940'
_publ_contact_author_name '   Dr. H. Kooijman'
_publ_contact_author_phone '+31 30 2532533'
_publ_section_title
;
Conformational control in cyclization of hydrogen-bonded
supramolecular polymers
;
_journal_name_full 'Journal of the American Chemical Society'
_journal_page_first 3801
_journal_page_last 3808
_journal_paper_doi 10.1021/ja039408x
_journal_volume 126
_journal_year 2004
_chemical_formula_moiety 'C13 H24 O4'
_chemical_formula_sum 'C13 H24 O4'
_chemical_formula_weight 244.32
_space_group_IT_number 14
_symmetry_cell_setting monoclinic
_symmetry_space_group_name_Hall '-P 2ybc'
_symmetry_space_group_name_H-M 'P 1 21/c 1'
_cell_angle_alpha 90
_cell_angle_beta 112.319(10)
_cell_angle_gamma 90
_cell_formula_units_Z 4
_cell_length_a 12.488(2)
_cell_length_b 11.018(2)
_cell_length_c 11.207(2)
_cell_measurement_temperature 150
_cell_volume 1426.5(4)
_diffrn_ambient_temperature 150
_exptl_crystal_density_diffrn 1.138
_cod_depositor_comments
;
The following automatic conversions were performed:
'_symmetry_cell_setting' value 'Monoclinic' changed to 'monoclinic'
according to '/home/saulius/struct/CIF-dictionaries/cif_core.dic'
dictionary named 'cif_core.dic' version 2.4.1 from 2010-06-29.

Automatic conversion script
Id: cif_fix_enum 1527 2010-12-29 10:47:43Z saulius 
;
_cod_original_sg_symbol_H-M 'P 21/c'
_cod_database_code 4100806

loop_
_symmetry_equiv_pos_as_xyz
x,y,z
-x,1/2+y,1/2-z
-x,-y,-z
x,1/2-y,1/2+z

loop_
_atom_site_aniso_label
_atom_site_aniso_U_11
_atom_site_aniso_U_22
_atom_site_aniso_U_33
_atom_site_aniso_U_23
_atom_site_aniso_U_13
_atom_site_aniso_U_12
O1 0.0417(5) 0.0247(4) 0.0531(5) 0.0058(4) 0.0283(4) 0.0052(3)
O2 0.0421(5) 0.0273(4) 0.0468(5) 0.0041(3) 0.0257(4) 0.0037(4)
O3 0.0448(5) 0.0260(4) 0.0489(5) 0.0094(4) 0.0244(4) 0.0056(3)
O4 0.0351(4) 0.0285(4) 0.0425(5) 0.0004(3) 0.0225(4) 0.0044(3)
C1 0.0207(5) 0.0237(5) 0.0282(5) -0.0032(4) 0.0048(4) -0.0024(4)
C2 0.0201(5) 0.0242(5) 0.0313(5) -0.0027(4) 0.0024(4) 0.0014(4)
C3 0.0249(5) 0.0201(5) 0.0283(5) 0.0005(4) 0.0038(4) 0.0016(4)
C4 0.0231(5) 0.0234(5) 0.0277(5) 0.0015(4) 0.0045(4) -0.0017(4)
C5 0.0216(5) 0.0212(5) 0.0272(5) -0.0001(4) 0.0068(4) 0.0002(4)
C6 0.0214(5) 0.0228(5) 0.0268(5) 0.0004(4) 0.0067(4) -0.0016(4)
C7 0.0212(5) 0.0206(5) 0.0259(5) 0.0003(4) 0.0074(4) -0.0001(4)
C8 0.0222(5) 0.0214(5) 0.0237(5) -0.0022(4) 0.0073(4) -0.0012(4)
C9 0.0185(4) 0.0235(5) 0.0221(5) -0.0022(4) 0.0046(4) -0.0033(4)
C10 0.0336(6) 0.0384(7) 0.0366(7) -0.0049(5) -0.0056(5) 0.0064(5)
C11 0.0228(5) 0.0317(6) 0.0527(8) -0.0078(5) 0.0140(5) -0.0007(5)
C12 0.0350(6) 0.0387(7) 0.0283(6) -0.0009(5) 0.0150(5) 0.0031(5)
C13 0.0279(5) 0.0244(5) 0.0340(6) -0.0074(4) 0.0062(5) -0.0050(4)

loop_
_atom_site_label
_atom_site_type_symbol
_atom_site_thermal_displace_type
_atom_site_fract_x
_atom_site_fract_y
_atom_site_fract_z
_atom_site_occupancy
_atom_site_U_iso_or_equiv
_atom_site_calc_flag
_atom_site_refinement_flags
O1 O Uani 0.85707(7) 0.57192(7) 0.71115(9) 1.000 0.0368(3) . .
O2 O Uani 0.78825(7) 0.46526(7) 0.83470(8) 1.000 0.0361(3) . .
O3 O Uani 0.32651(8) 0.33423(7) 0.15458(8) 1.000 0.0380(3) . .
O4 O Uani 0.26783(7) 0.23492(7) 0.29161(8) 1.000 0.0331(3) . .
C1 C Uani 0.85297(8) 0.47723(9) 0.76740(10) 1.000 0.0255(3) . .
C2 C Uani 0.92372(9) 0.36565(9) 0.76424(10) 1.000 0.0274(3) . .
C3 C Uani 0.84022(9) 0.25744(9) 0.71107(10) 1.000 0.0263(3) . .
C4 C Uani 0.74862(9) 0.27739(10) 0.57627(10) 1.000 0.0263(3) . .
C5 C Uani 0.66255(9) 0.17312(9) 0.52733(10) 1.000 0.0241(3) . .
C6 C Uani 0.57239(9) 0.19922(9) 0.39293(10) 1.000 0.0244(3) . .
C7 C Uani 0.48065(8) 0.10025(9) 0.34305(10) 1.000 0.0230(3) . .
C8 C Uani 0.38676(8) 0.12513(9) 0.20760(9) 1.000 0.0229(3) . .
C9 C Uani 0.32428(8) 0.24145(9) 0.21481(9) 1.000 0.0223(3) . .
C10 C Uani 1.00605(11) 0.33724(13) 0.90368(13) 1.000 0.0418(4) . .
C11 C Uani 0.99359(10) 0.39114(11) 0.68079(14) 1.000 0.0358(4) . .
C12 C Uani 0.43942(11) 0.13560(12) 0.10536(11) 1.000 0.0331(4) . .
C13 C Uani 0.29809(10) 0.02104(10) 0.17214(12) 1.000 0.0304(3) . .
H2 H Uiso 0.7484(14) 0.5386(15) 0.8347(15) 1.000 0.0540 . .
H3A H Uiso 0.8891(11) 0.1854(11) 0.7118(12) 1.000 0.0320 . .
H3B H Uiso 0.8016(11) 0.2384(11) 0.7716(12) 1.000 0.0320 . .
H4 H Uiso 0.2289(13) 0.3044(15) 0.2910(14) 1.000 0.0500 . .
H4A H Uiso 0.7873(11) 0.2934(11) 0.5150(12) 1.000 0.0310 . .
H4B H Uiso 0.7048(11) 0.3548(12) 0.5756(12) 1.000 0.0310 . .
H5A H Uiso 0.6233(11) 0.1570(11) 0.5889(12) 1.000 0.0290 . .
H5B H Uiso 0.7053(11) 0.0965(11) 0.5254(11) 1.000 0.0290 . .
H6A H Uiso 0.5340(11) 0.2786(11) 0.3960(12) 1.000 0.0290 . .
H6B H Uiso 0.6125(11) 0.2085(11) 0.3330(12) 1.000 0.0290 . .
H7A H Uiso 0.4423(10) 0.0877(11) 0.4051(12) 1.000 0.0280 . .
H7B H Uiso 0.5179(10) 0.0232(11) 0.3368(11) 1.000 0.0280 . .
H10A H Uiso 1.0607(15) 0.4043(16) 0.9390(16) 1.000 0.0630 . .
H10B H Uiso 1.0503(15) 0.2637(16) 0.9051(16) 1.000 0.0630 . .
H10C H Uiso 0.9628(15) 0.3242(15) 0.9613(16) 1.000 0.0630 . .
H11A H Uiso 0.9428(14) 0.4169(14) 0.5900(16) 1.000 0.0540 . .
H11B H Uiso 1.0368(14) 0.3174(15) 0.6767(14) 1.000 0.0540 . .
H11C H Uiso 1.0514(13) 0.4547(14) 0.7204(14) 1.000 0.0540 . .
H12A H Uiso 0.3790(13) 0.1433(14) 0.0199(15) 1.000 0.0500 . .
H12B H Uiso 0.4843(13) 0.0595(14) 0.1069(14) 1.000 0.0500 . .
H12C H Uiso 0.4908(13) 0.2047(14) 0.1204(14) 1.000 0.0500 . .
H13A H Uiso 0.2622(12) 0.0113(13) 0.2381(14) 1.000 0.0460 . .
H13B H Uiso 0.3383(12) -0.0572(13) 0.1678(13) 1.000 0.0460 . .
H13C H Uiso 0.2362(13) 0.0354(13) 0.0884(14) 1.000 0.0460 . .

loop_
_geom_bond_atom_site_label_1
_geom_bond_atom_site_label_2
_geom_bond_distance
_geom_bond_site_symmetry_1
_geom_bond_site_symmetry_2
_geom_bond_publ_flag
O1 C1 1.2300(13) . . yes
O2 C1 1.3048(14) . . yes
O3 C9 1.2311(13) . . yes
O4 C9 1.3053(14) . . yes
O2 H2 0.949(17) . . no
O4 H4 0.906(17) . . no
C1 C2 1.5222(15) . . no
C2 C3 1.5466(15) . . no
C2 C10 1.5417(17) . . no
C2 C11 1.5280(18) . . no
C3 C4 1.5253(15) . . no
C4 C5 1.5258(16) . . no
C5 C6 1.5268(15) . . no
C6 C7 1.5257(15) . . no
C7 C8 1.5500(14) . . no
C8 C13 1.5379(16) . . no
C8 C9 1.5185(15) . . no
C8 C12 1.5267(17) . . no
C3 H3A 0.999(13) . . no
C3 H3B 0.993(14) . . no
C4 H4A 0.994(14) . . no
C4 H4B 1.012(14) . . no
C5 H5A 1.002(14) . . no
C5 H5B 1.004(13) . . no
C6 H6A 1.004(13) . . no
C6 H6B 0.984(14) . . no
C7 H7A 0.993(13) . . no
C7 H7B 0.983(12) . . no
C10 H10A 0.981(18) . . no
C10 H10B 0.978(18) . . no
C10 H10C 0.997(19) . . no
C11 H11A 1.014(17) . . no
C11 H11B 0.986(17) . . no
C11 H11C 0.983(16) . . no
C12 H12A 0.972(16) . . no
C12 H12B 1.005(16) . . no
C12 H12C 0.968(16) . . no
C13 H13A 1.005(15) . . no
C13 H13B 1.008(15) . . no
C13 H13C 0.976(15) . . no

loop_
_cod_related_entry_id
_cod_related_entry_database
_cod_related_entry_code
1 ChemSpider 179908
